data_1515346
loop_
_publ_author_name
'Jana, Poulami'
'Maity, Sibaprasad'
'Maity, Suman Kumar'
'Ghorai, Pradip Kumar'
'Haldar, Debasish'

_publ_section_title
;
 Photo-induced charge-transfer complex formation and organogelation by a
 tripeptide
;
_journal_issue 20
_journal_name_full 'Soft Matter'
_journal_page_first 5621
_journal_paper_doi 10.1039/c2sm25062d
_journal_volume 8
_journal_year 2012
_chemical_formula_moiety 'C31 H35 N3 O6'
_chemical_formula_sum 'C31 H35 N3 O6'
_chemical_formula_weight 545.62
_chemical_name_systematic
;
?
;
_space_group_IT_number 4
_symmetry_cell_setting monoclinic
_symmetry_space_group_name_Hall 'P 2yb'
_symmetry_space_group_name_H-M 'P 1 21 1'
_atom_sites_solution_hydrogens geom
_atom_sites_solution_primary direct
_atom_sites_solution_secondary difmap
_audit_creation_method SHELXL-97
_cell_angle_alpha 90.00
_cell_angle_beta 99.686(3)
_cell_angle_gamma 90.00
_cell_formula_units_Z 4
_cell_length_a 5.0665(2)
_cell_length_b 43.206(2)
_cell_length_c 14.1396(8)
_cell_measurement_reflns_used 1392
_cell_measurement_temperature 296(2)
_cell_measurement_theta_max 18.12
_cell_measurement_theta_min 2.77
_cell_volume 3051.1(3)
_computing_cell_refinement 'Bruker SAINT'
_computing_data_collection 'Bruker APEX2'
_computing_data_reduction 'Bruker SAINT'
_computing_molecular_graphics 'Bruker SHELXTL'
_computing_publication_material 'Bruker SHELXTL'
_computing_structure_refinement 'SHELXL-97 (Sheldrick, 2008)'
_computing_structure_solution 'SHELXS-97 (Sheldrick, 2008)'
_diffrn_ambient_temperature 296(2)
_diffrn_measured_fraction_theta_full 0.995
_diffrn_measured_fraction_theta_max 0.995
_diffrn_measurement_device_type 'Bruker APEX-II CCD'
_diffrn_measurement_method '\f and \w scans'
_diffrn_radiation_monochromator graphite
_diffrn_radiation_source 'sealed tube'
_diffrn_radiation_type MoK\a
_diffrn_radiation_wavelength 0.71073
_diffrn_reflns_av_R_equivalents 0.0000
_diffrn_reflns_av_sigmaI/netI 0.0514
_diffrn_reflns_limit_h_max 4
_diffrn_reflns_limit_h_min -4
_diffrn_reflns_limit_k_max 42
_diffrn_reflns_limit_k_min 0
_diffrn_reflns_limit_l_max 13
_diffrn_reflns_limit_l_min 0
_diffrn_reflns_number 2967
_diffrn_reflns_theta_full 20.24
_diffrn_reflns_theta_max 20.24
_diffrn_reflns_theta_min 0.94
_exptl_absorpt_coefficient_mu 0.083
_exptl_absorpt_correction_T_max 0.7445
_exptl_absorpt_correction_T_min 0.6586
_exptl_absorpt_correction_type multi-scan
_exptl_absorpt_process_details sadabs
_exptl_crystal_colour colourless
_exptl_crystal_density_diffrn 1.188
_exptl_crystal_density_method 'not measured'
_exptl_crystal_description needle
_exptl_crystal_F_000 1160
_exptl_crystal_size_max 0.28
_exptl_crystal_size_mid 0.26
_exptl_crystal_size_min 0.20
_refine_diff_density_max 0.342
_refine_diff_density_min -0.271
_refine_diff_density_rms 0.108
_refine_ls_abs_structure_details 'Flack H D (1983), Acta Cryst. A39, 876-881'
_refine_ls_abs_structure_Flack 0(2)
_refine_ls_extinction_coef 0.0167(17)
_refine_ls_extinction_expression Fc^*^=kFc[1+0.001xFc^2^\l^3^/sin(2\q)]^-1/4^
_refine_ls_extinction_method SHELXL
_refine_ls_goodness_of_fit_ref 1.038
_refine_ls_hydrogen_treatment mixed
_refine_ls_matrix_type full
_refine_ls_number_parameters 730
_refine_ls_number_reflns 2967
_refine_ls_number_restraints 1
_refine_ls_restrained_S_all 1.037
_refine_ls_R_factor_all 0.0758
_refine_ls_R_factor_gt 0.0552
_refine_ls_shift/su_max 0.000
_refine_ls_shift/su_mean 0.000
_refine_ls_structure_factor_coef Fsqd
_refine_ls_weighting_details 'calc w=1/[\s^2^(Fo^2^)+(0.0885P)^2^+0.0000P] where P=(Fo^2^+2Fc^2^)/3'
_refine_ls_weighting_scheme calc
_refine_ls_wR_factor_gt 0.1228
_refine_ls_wR_factor_ref 0.1321
_reflns_number_gt 2311
_reflns_number_total 2967
_reflns_threshold_expression >2sigma(I)
_cod_data_source_file c2sm25062d.txt
_cod_data_source_block DH5_0M_SOLVED
_cod_depositor_comments
;
The following automatic conversions were performed:

'_symmetry_cell_setting' value 'Monoclinic' changed to 'monoclinic'
according to
/usr/data/users/saulius/automatic-downloads/retrospective/RSC/lib/dictionaries/cif_core.dic
dictionary named 'cif_core.dic' version 2.4.2 from 2011-04-26.

Automatic conversion script
Id: cif_fix_values 2281 2013-09-26 08:29:07Z andrius 
;
_cod_original_sg_symbol_H-M 'P 21'
_cod_database_code 1515346

loop_
_symmetry_equiv_pos_as_xyz
'x, y, z'
'-x, y+1/2, -z'

loop_
_atom_site_label
_atom_site_type_symbol
_atom_site_fract_x
_atom_site_fract_y
_atom_site_fract_z
_atom_site_U_iso_or_equiv
_atom_site_adp_type
_atom_site_occupancy
_atom_site_symmetry_multiplicity
_atom_site_calc_flag
_atom_site_refinement_flags
N1 N 0.6544(12) 0.71426(16) 0.6051(5) 0.057(2) Uani 1 1 d .
H1 H 0.8247 0.7149 0.6241 0.068 Uiso 1 1 calc R
O11 O 0.6576(11) 0.45473(14) 0.5725(4) 0.0602(16) Uani 1 1 d .
O4 O 1.0661(11) 0.66935(13) 0.8323(4) 0.0591(16) Uani 1 1 d .
O10 O 1.2871(11) 0.40845(16) 0.3937(4) 0.0684(18) Uani 1 1 d .
N6 N 0.9657(12) 0.50270(16) 0.6904(4) 0.0504(18) Uani 1 1 d .
H6 H 0.8111 0.5038 0.7077 0.060 Uiso 1 1 calc R
C40 C 0.607(2) 0.3915(3) 0.0896(9) 0.093(4) Uani 1 1 d .
H40 H 0.4651 0.3810 0.0528 0.112 Uiso 1 1 calc R
O8 O 0.927(2) 0.4230(2) -0.0944(6) 0.116(3) Uani 1 1 d .
C16 C 0.585(3) 0.8134(3) 0.7311(14) 0.152(6) Uani 1 1 d .
H16 H 0.4892 0.8253 0.6822 0.183 Uiso 1 1 calc R
C15 C 0.815(3) 0.8244(3) 0.7838(17) 0.153(7) Uani 1 1 d .
H15 H 0.8792 0.8438 0.7706 0.184 Uiso 1 1 calc R
C48 C 1.122(2) 0.3378(3) 0.4889(10) 0.103(4) Uani 1 1 d .
H48 H 1.2471 0.3450 0.4529 0.123 Uiso 1 1 calc R
C13 C 0.864(2) 0.7786(3) 0.8703(11) 0.123(5) Uani 1 1 d .
H13 H 0.9691 0.7668 0.9171 0.148 Uiso 1 1 calc R
O2 O 0.1118(17) 0.7038(2) 0.1695(5) 0.102(2) Uani 1 1 d .
C14 C 0.946(4) 0.8076(5) 0.8527(16) 0.177(9) Uani 1 1 d .
H14 H 1.0987 0.8156 0.8905 0.212 Uiso 1 1 calc R
C1 C 0.030(3) 0.7040(4) 0.0633(8) 0.152(6) Uani 1 1 d .
H1A H 0.1438 0.6902 0.0350 0.229 Uiso 1 1 calc R
H1B H 0.0464 0.7246 0.0394 0.229 Uiso 1 1 calc R
H1C H -0.1524 0.6972 0.0471 0.229 Uiso 1 1 calc R
C44 C 0.867(3) 0.3438(4) 0.6130(11) 0.122(5) Uani 1 1 d .
H44 H 0.8140 0.3560 0.6605 0.147 Uiso 1 1 calc R
C34 C 0.743(3) 0.4071(4) -0.0613(9) 0.099(4) Uani 1 1 d .
C50 C 0.9812(15) 0.49589(19) 0.5905(5) 0.045(2) Uani 1 1 d .
H50 H 1.1663 0.4982 0.5798 0.054 Uiso 1 1 calc R
C49 C 0.8873(16) 0.46246(19) 0.5691(5) 0.038(2) Uani 1 1 d .
C18 C 0.8358(15) 0.6605(2) 0.8308(5) 0.041(2) Uani 1 1 d .
O3 O 0.2562(11) 0.71344(16) 0.6555(4) 0.072(2) Uani 1 1 d .
C25 C 0.739(2) 0.6310(3) 0.5340(7) 0.086(3) Uani 1 1 d .
H25 H 0.7975 0.6455 0.4936 0.103 Uiso 1 1 calc R
O9 O 0.559(3) 0.3962(3) -0.1122(7) 0.156(4) Uani 1 1 d .
C59 C 1.3484(15) 0.5143(2) 0.9263(5) 0.054(2) Uani 1 1 d .
C19 C 0.7822(14) 0.62698(18) 0.8574(5) 0.042(2) Uani 1 1 d .
H19 H 0.5883 0.6235 0.8467 0.050 Uiso 1 1 calc R
C35 C 0.778(2) 0.4066(3) 0.0440(7) 0.068(3) Uani 1 1 d .
C7 C 0.3379(17) 0.6988(2) 0.4628(7) 0.071(3) Uani 1 1 d .
H7 H 0.2378 0.6871 0.4993 0.085 Uiso 1 1 calc R
C77 C 1.0088(15) 0.4118(2) 0.5146(6) 0.048(2) Uani 1 1 d .
H77 H 0.8182 0.4082 0.5156 0.057 Uiso 1 1 calc R
C39 C 0.6271(19) 0.3907(2) 0.1866(8) 0.076(3) Uani 1 1 d .
H39 H 0.5048 0.3794 0.2147 0.091 Uiso 1 1 calc R
C41 C 1.0559(18) 0.4085(2) 0.4109(6) 0.051(2) Uani 1 1 d .
C12 C 0.632(2) 0.7662(2) 0.8217(8) 0.080(3) Uani 1 1 d .
O1 O 0.460(2) 0.7325(3) 0.1485(7) 0.143(4) Uani 1 1 d .
C17 C 0.493(2) 0.7842(3) 0.7509(9) 0.098(4) Uani 1 1 d .
H17 H 0.3349 0.7767 0.7153 0.117 Uiso 1 1 calc R
C24 C 0.528(2) 0.6128(3) 0.5012(8) 0.088(4) Uani 1 1 d .
H24 H 0.4452 0.6142 0.4374 0.105 Uiso 1 1 calc R
C4 C 0.632(2) 0.7335(2) 0.3518(8) 0.084(3) Uani 1 1 d .
H4 H 0.7297 0.7455 0.3155 0.101 Uiso 1 1 calc R
C2 C 0.342(3) 0.7194(3) 0.1993(9) 0.086(3) Uani 1 1 d .
C61 C 1.1864(17) 0.5183(3) 1.0088(6) 0.101(4) Uani 1 1 d .
H61A H 1.0941 0.5378 1.0019 0.151 Uiso 1 1 calc R
H61B H 1.3058 0.5178 1.0692 0.151 Uiso 1 1 calc R
H61C H 1.0586 0.5018 1.0066 0.151 Uiso 1 1 calc R
O5 O 0.4805(11) 0.62152(14) 1.0028(4) 0.0600(16) Uani 1 1 d .
O12 O 1.4124(11) 0.50704(16) 0.7375(4) 0.0708(19) Uani 1 1 d .
C11 C 0.5442(18) 0.7342(2) 0.8410(6) 0.060(3) Uani 1 1 d .
H11A H 0.3501 0.7333 0.8307 0.072 Uiso 1 1 calc R
H11B H 0.6099 0.7288 0.9075 0.072 Uiso 1 1 calc R
C56 C 0.667(2) 0.4862(3) 0.2700(7) 0.073(3) Uani 1 1 d .
H56 H 0.5508 0.4722 0.2342 0.088 Uiso 1 1 calc R
C6 C 0.5617(16) 0.7148(2) 0.5059(7) 0.052(2) Uani 1 1 d .
C36 C 0.983(2) 0.4222(3) 0.0997(8) 0.085(3) Uani 1 1 d .
H36 H 1.1074 0.4328 0.0706 0.102 Uiso 1 1 calc R
C3 C 0.407(2) 0.7173(2) 0.3070(7) 0.070(3) Uani 1 1 d .
C23 C 0.433(2) 0.5921(3) 0.5617(9) 0.085(3) Uani 1 1 d .
H23 H 0.2821 0.5803 0.5395 0.102 Uiso 1 1 calc R
C5 C 0.7078(19) 0.7317(2) 0.4498(7) 0.072(3) Uani 1 1 d .
H5 H 0.8609 0.7421 0.4788 0.087 Uiso 1 1 calc R
C30 C 0.5510(16) 0.5861(2) 1.1870(7) 0.064(3) Uani 1 1 d .
H30A H 0.6496 0.5690 1.1674 0.096 Uiso 1 1 calc R
H30B H 0.3926 0.5894 1.1404 0.096 Uiso 1 1 calc R
H30C H 0.5014 0.5816 1.2481 0.096 Uiso 1 1 calc R
C29 C 0.5733(18) 0.6447(2) 1.2032(6) 0.069(3) Uani 1 1 d .
H29A H 0.5031 0.6450 1.2622 0.104 Uiso 1 1 calc R
H29B H 0.4288 0.6468 1.1501 0.104 Uiso 1 1 calc R
H29C H 0.6957 0.6617 1.2027 0.104 Uiso 1 1 calc R
C57 C 0.6492(17) 0.4920(2) 0.3653(6) 0.062(3) Uani 1 1 d .
H57 H 0.5188 0.4818 0.3925 0.075 Uiso 1 1 calc R
C8 C 0.265(2) 0.7005(3) 0.3629(7) 0.071(3) Uani 1 1 d .
H8 H 0.1139 0.6897 0.3335 0.085 Uiso 1 1 calc R
C42 C 1.1692(18) 0.3877(2) 0.5793(7) 0.068(3) Uani 1 1 d .
H42A H 1.3528 0.3877 0.5680 0.082 Uiso 1 1 calc R
H42B H 1.1706 0.3932 0.6459 0.082 Uiso 1 1 calc R
C43 C 1.053(2) 0.3555(3) 0.5610(9) 0.084(3) Uani 1 1 d .
C60 C 1.5115(18) 0.5429(2) 0.9178(6) 0.066(3) Uani 1 1 d .
H60A H 1.6326 0.5391 0.8737 0.100 Uiso 1 1 calc R
H60B H 1.6115 0.5481 0.9796 0.100 Uiso 1 1 calc R
H60C H 1.3944 0.5597 0.8947 0.100 Uiso 1 1 calc R
C54 C 1.027(2) 0.5211(3) 0.2833(8) 0.076(3) Uani 1 1 d .
H54 H 1.1604 0.5309 0.2563 0.091 Uiso 1 1 calc R
C37 C 1.0059(18) 0.4225(2) 0.1976(8) 0.074(3) Uani 1 1 d .
H37 H 1.1442 0.4336 0.2340 0.089 Uiso 1 1 calc R
C9 C 0.4970(16) 0.71277(19) 0.6728(6) 0.049(2) Uani 1 1 d .
N4 N 0.8415(13) 0.40714(15) 0.3438(5) 0.0541(19) Uani 1 1 d .
H4A H 0.6904 0.4065 0.3639 0.065 Uiso 1 1 calc R
C26 C 0.8718(18) 0.6280(3) 0.6291(7) 0.073(3) Uani 1 1 d .
H26 H 1.0204 0.6403 0.6511 0.087 Uiso 1 1 calc R
C38 C 0.8277(17) 0.4066(2) 0.2427(7) 0.054(2) Uani 1 1 d .
C28 C 0.7199(14) 0.6143(2) 1.1947(5) 0.053(2) Uani 1 1 d .
N3 N 0.8857(11) 0.62206(16) 0.9568(4) 0.0493(18) Uani 1 1 d .
H3 H 1.0557 0.6201 0.9747 0.059 Uiso 1 1 calc R
C27 C 0.7232(16) 0.6203(2) 1.0234(5) 0.045(2) Uani 1 1 d .
C31 C 0.9565(16) 0.6110(3) 1.2793(6) 0.072(3) Uani 1 1 d .
H31A H 1.0609 0.5931 1.2693 0.109 Uiso 1 1 calc R
H31B H 0.8879 0.6086 1.3382 0.109 Uiso 1 1 calc R
H31C H 1.0670 0.6291 1.2828 0.109 Uiso 1 1 calc R
C22 C 0.5601(19) 0.5890(2) 0.6545(7) 0.072(3) Uani 1 1 d .
H22 H 0.4967 0.5747 0.6942 0.086 Uiso 1 1 calc R
C62 C 1.501(2) 0.4852(2) 0.9374(7) 0.083(3) Uani 1 1 d .
H62A H 1.3820 0.4682 0.9423 0.125 Uiso 1 1 calc R
H62B H 1.6340 0.4862 0.9944 0.125 Uiso 1 1 calc R
H62C H 1.5878 0.4822 0.8826 0.125 Uiso 1 1 calc R
C53 C 1.0060(19) 0.5269(2) 0.3767(7) 0.064(3) Uani 1 1 d .
H53 H 1.1214 0.5410 0.4118 0.076 Uiso 1 1 calc R
C55 C 0.857(2) 0.5013(3) 0.2297(6) 0.070(3) Uani 1 1 d .
H55 H 0.8688 0.4980 0.1656 0.084 Uiso 1 1 calc R
N5 N 1.0718(13) 0.44307(16) 0.5462(5) 0.0520(19) Uani 1 1 d .
H5A H 1.2341 0.4495 0.5503 0.062 Uiso 1 1 calc R
C51 C 0.8008(17) 0.5177(2) 0.5252(6) 0.053(2) Uani 1 1 d .
H51A H 0.8530 0.5389 0.5415 0.063 Uiso 1 1 calc R
H51B H 0.6176 0.5150 0.5354 0.063 Uiso 1 1 calc R
N2 N 0.6274(12) 0.67901(16) 0.8079(4) 0.0468(18) Uani 1 1 d .
H2 H 0.4711 0.6720 0.8121 0.056 Uiso 1 1 calc R
C21 C 0.7815(17) 0.6069(2) 0.6904(6) 0.051(2) Uani 1 1 d .
O7 O 0.8639(9) 0.61666(13) 1.1116(3) 0.0523(15) Uani 1 1 d .
O13 O 1.1280(9) 0.51227(15) 0.8429(4) 0.0566(16) Uani 1 1 d .
C20 C 0.9067(15) 0.6052(2) 0.7935(6) 0.052(2) Uani 1 1 d .
H20A H 1.0957 0.6101 0.7992 0.062 Uiso 1 1 calc R
H20B H 0.8919 0.5842 0.8160 0.062 Uiso 1 1 calc R
C10 C 0.6493(14) 0.7111(2) 0.7757(5) 0.048(2) Uani 1 1 d .
H10 H 0.8385 0.7156 0.7750 0.057 Uiso 1 1 calc R
C58 C 1.1861(17) 0.5074(2) 0.7562(6) 0.048(2) Uani 1 1 d .
C52 C 0.8148(17) 0.5120(2) 0.4201(6) 0.050(2) Uani 1 1 d .
C46 C 0.822(3) 0.2991(4) 0.5213(17) 0.142(7) Uani 1 1 d .
H46 H 0.7340 0.2805 0.5040 0.170 Uiso 1 1 calc R
C45 C 0.758(4) 0.3147(5) 0.5970(18) 0.172(9) Uani 1 1 d .
H45 H 0.6461 0.3063 0.6362 0.207 Uiso 1 1 calc R
C47 C 1.004(4) 0.3085(3) 0.4697(15) 0.152(6) Uani 1 1 d .
H47 H 1.0516 0.2960 0.4218 0.182 Uiso 1 1 calc R
C33 C 0.899(4) 0.4239(4) -0.1996(8) 0.167(7) Uani 1 1 d .
H33A H 0.8020 0.4422 -0.2234 0.251 Uiso 1 1 calc R
H33B H 0.8041 0.4059 -0.2264 0.251 Uiso 1 1 calc R
H33C H 1.0736 0.4243 -0.2177 0.251 Uiso 1 1 calc R

loop_
_atom_site_aniso_label
_atom_site_aniso_U_11
_atom_site_aniso_U_22
_atom_site_aniso_U_33
_atom_site_aniso_U_23
_atom_site_aniso_U_13
_atom_site_aniso_U_12
N1 0.033(4) 0.080(6) 0.054(5) 0.008(4) -0.002(4) -0.005(4)
O11 0.035(4) 0.074(4) 0.074(4) -0.013(3) 0.016(3) -0.006(3)
O4 0.032(4) 0.074(4) 0.072(4) 0.012(3) 0.010(3) 0.001(3)
O10 0.038(4) 0.108(5) 0.062(4) -0.025(4) 0.015(3) 0.000(3)
N6 0.034(4) 0.084(5) 0.035(4) -0.007(4) 0.013(3) 0.001(3)
C40 0.100(9) 0.123(11) 0.053(8) -0.012(7) 0.004(7) -0.010(8)
O8 0.180(9) 0.115(7) 0.061(5) 0.005(5) 0.042(5) -0.006(7)
C16 0.152(14) 0.058(9) 0.24(2) 0.009(10) 0.014(12) -0.003(10)
C15 0.103(12) 0.066(10) 0.30(3) -0.031(14) 0.069(13) -0.031(10)
C48 0.100(9) 0.070(8) 0.143(12) -0.019(8) 0.032(8) -0.011(7)
C13 0.098(10) 0.076(10) 0.179(14) -0.006(9) -0.026(9) -0.009(7)
O2 0.122(6) 0.126(7) 0.052(5) 0.006(4) 0.000(4) 0.005(6)
C14 0.148(14) 0.080(13) 0.27(2) -0.002(13) -0.047(14) 0.018(12)
C1 0.192(13) 0.188(15) 0.053(8) -0.016(9) -0.050(8) -0.001(12)
C44 0.112(11) 0.098(12) 0.169(14) 0.036(10) 0.060(10) 0.009(9)
C34 0.122(11) 0.106(10) 0.067(11) 0.007(8) 0.011(8) 0.001(9)
C50 0.044(5) 0.059(6) 0.035(5) -0.003(5) 0.015(4) -0.001(5)
C49 0.032(5) 0.059(6) 0.027(5) -0.010(4) 0.014(3) 0.008(5)
C18 0.021(5) 0.068(7) 0.034(5) 0.002(4) 0.003(3) -0.003(5)
O3 0.029(4) 0.125(6) 0.059(4) 0.013(4) 0.002(3) -0.005(3)
C25 0.110(9) 0.121(10) 0.028(6) 0.000(6) 0.014(6) 0.005(8)
O9 0.199(10) 0.199(12) 0.066(7) -0.010(6) 0.012(6) -0.045(9)
C59 0.040(5) 0.094(8) 0.026(5) -0.007(5) 0.003(4) -0.004(5)
C19 0.026(4) 0.047(6) 0.050(6) 0.006(5) -0.002(4) 0.001(4)
C35 0.088(7) 0.068(7) 0.052(7) 0.000(6) 0.025(6) 0.013(6)
C7 0.055(6) 0.087(7) 0.068(8) -0.006(6) 0.003(5) -0.010(5)
C77 0.039(5) 0.050(6) 0.054(6) -0.003(5) 0.006(4) 0.004(4)
C39 0.070(6) 0.086(8) 0.072(8) -0.005(6) 0.010(6) -0.029(5)
C41 0.038(6) 0.060(6) 0.057(6) -0.015(5) 0.013(5) -0.009(4)
C12 0.069(7) 0.065(8) 0.105(9) -0.002(7) 0.009(6) 0.013(6)
O1 0.174(10) 0.164(10) 0.088(7) 0.027(6) 0.018(6) -0.045(7)
C17 0.103(8) 0.075(9) 0.112(10) -0.005(8) 0.012(7) -0.006(8)
C24 0.080(8) 0.128(11) 0.049(7) -0.026(8) -0.006(6) 0.029(8)
C4 0.093(8) 0.093(8) 0.063(8) -0.005(6) 0.004(6) -0.012(6)
C2 0.108(10) 0.070(8) 0.074(10) 0.007(7) -0.008(8) 0.005(7)
C61 0.045(6) 0.204(13) 0.050(6) -0.024(7) 0.000(5) -0.011(7)
O5 0.036(4) 0.097(5) 0.046(3) 0.007(3) 0.004(2) 0.000(3)
O12 0.039(4) 0.128(6) 0.049(4) -0.014(4) 0.016(3) -0.002(3)
C11 0.067(6) 0.053(6) 0.059(6) -0.013(5) 0.006(5) 0.007(5)
C56 0.089(7) 0.094(8) 0.034(6) -0.017(5) 0.003(5) -0.005(6)
C6 0.039(5) 0.058(6) 0.061(7) 0.002(5) 0.011(5) 0.006(4)
C36 0.106(9) 0.087(8) 0.067(8) 0.007(7) 0.032(7) -0.003(7)
C3 0.074(7) 0.069(7) 0.060(7) 0.004(6) -0.005(6) 0.016(6)
C23 0.078(7) 0.112(10) 0.062(8) -0.033(7) 0.006(6) -0.005(7)
C5 0.061(6) 0.091(8) 0.065(8) -0.008(6) 0.010(6) -0.005(6)
C30 0.048(5) 0.078(7) 0.068(6) 0.010(5) 0.015(4) 0.003(5)
C29 0.061(6) 0.082(7) 0.068(7) -0.021(6) 0.020(5) 0.000(5)
C57 0.053(5) 0.083(7) 0.052(7) 0.001(5) 0.011(4) -0.001(5)
C8 0.078(6) 0.077(7) 0.054(7) -0.011(6) 0.000(5) -0.002(6)
C42 0.074(6) 0.073(8) 0.065(7) -0.006(6) 0.032(5) -0.006(6)
C43 0.081(8) 0.074(9) 0.105(9) 0.009(8) 0.035(7) 0.030(7)
C60 0.063(6) 0.072(7) 0.061(6) -0.012(5) 0.000(4) -0.004(5)
C54 0.081(7) 0.093(9) 0.059(8) 0.016(6) 0.023(6) 0.004(6)
C37 0.062(6) 0.075(8) 0.087(9) 0.020(6) 0.019(6) -0.014(6)
C9 0.029(6) 0.060(6) 0.057(6) 0.000(5) 0.006(5) -0.001(4)
N4 0.046(4) 0.061(5) 0.056(5) 0.010(4) 0.010(4) 0.002(4)
C26 0.060(6) 0.096(8) 0.061(7) -0.003(6) 0.005(5) 0.006(6)
C38 0.061(6) 0.045(6) 0.057(7) 0.003(5) 0.012(5) 0.008(5)
C28 0.037(4) 0.089(8) 0.035(5) -0.012(5) 0.016(4) -0.002(5)
N3 0.029(4) 0.079(5) 0.039(4) 0.014(4) 0.001(3) 0.004(3)
C27 0.027(5) 0.073(6) 0.035(5) 0.009(4) 0.006(4) 0.001(4)
C31 0.050(5) 0.122(9) 0.045(5) -0.007(5) 0.009(4) -0.015(6)
C22 0.081(7) 0.071(7) 0.060(7) -0.015(5) 0.003(6) -0.009(6)
C62 0.090(7) 0.079(8) 0.069(7) 0.008(6) -0.018(5) -0.012(6)
C53 0.071(7) 0.059(7) 0.057(7) 0.000(5) -0.001(5) -0.012(5)
C55 0.091(7) 0.089(8) 0.031(6) 0.001(6) 0.014(6) 0.027(7)
N5 0.034(4) 0.063(5) 0.062(5) -0.011(4) 0.018(3) -0.009(4)
C51 0.059(5) 0.056(6) 0.046(6) -0.007(5) 0.016(4) 0.006(5)
N2 0.023(4) 0.062(5) 0.053(4) 0.008(4) 0.000(3) -0.004(4)
C21 0.059(6) 0.052(6) 0.044(6) -0.006(5) 0.009(5) 0.016(5)
O7 0.025(3) 0.097(5) 0.034(3) -0.002(3) 0.003(2) 0.010(3)
O13 0.032(3) 0.108(5) 0.031(3) -0.010(3) 0.009(2) -0.007(3)
C20 0.041(5) 0.059(6) 0.052(6) 0.008(5) 0.001(4) -0.008(4)
C10 0.033(4) 0.059(6) 0.050(6) 0.013(5) 0.002(4) -0.010(4)
C58 0.029(5) 0.073(7) 0.045(6) -0.012(5) 0.011(4) 0.004(4)
C52 0.055(5) 0.050(6) 0.044(6) -0.006(5) 0.004(5) 0.013(5)
C46 0.091(11) 0.101(14) 0.23(2) 0.029(14) 0.005(12) -0.012(10)
C45 0.153(15) 0.100(14) 0.29(3) -0.006(15) 0.120(16) -0.011(12)
C47 0.147(14) 0.064(10) 0.25(2) -0.031(11) 0.036(14) -0.008(10)
C33 0.32(2) 0.155(14) 0.055(9) -0.019(8) 0.102(11) -0.019(14)

loop_
_atom_type_symbol
_atom_type_description
_atom_type_scat_dispersion_real
_atom_type_scat_dispersion_imag
_atom_type_scat_source
C C 0.0033 0.0016 'International Tables Vol C Tables 4.2.6.8 and 6.1.1.4'
H H 0.0000 0.0000 'International Tables Vol C Tables 4.2.6.8 and 6.1.1.4'
N N 0.0061 0.0033 'International Tables Vol C Tables 4.2.6.8 and 6.1.1.4'
O O 0.0106 0.0060 'International Tables Vol C Tables 4.2.6.8 and 6.1.1.4'

loop_
_geom_angle_atom_site_label_1
_geom_angle_atom_site_label_2
_geom_angle_atom_site_label_3
_geom_angle
C9 N1 C6 125.0(6)
C9 N1 H1 117.5
C6 N1 H1 117.5
C58 N6 C50 121.8(6)
C58 N6 H6 119.1
C50 N6 H6 119.1
C35 C40 C39 123.6(10)
C35 C40 H40 118.2
C39 C40 H40 118.2
C34 O8 C33 115.0(11)
C15 C16 C17 119.5(15)
C15 C16 H16 120.3
C17 C16 H16 120.3
C14 C15 C16 119.7(16)
C14 C15 H15 120.1
C16 C15 H15 120.1
C43 C48 C47 119.4(14)
C43 C48 H48 120.3
C47 C48 H48 120.3
C14 C13 C12 122.4(13)
C14 C13 H13 118.8
C12 C13 H13 118.8
C2 O2 C1 113.1(10)
C15 C14 C13 121.2(16)
C15 C14 H14 119.4
C13 C14 H14 119.4
O2 C1 H1A 109.5
O2 C1 H1B 109.5
H1A C1 H1B 109.5
O2 C1 H1C 109.5
H1A C1 H1C 109.5
H1B C1 H1C 109.5
C45 C44 C43 122.5(16)
C45 C44 H44 118.8
C43 C44 H44 118.8
O9 C34 O8 122.2(13)
O9 C34 C35 124.2(15)
O8 C34 C35 113.5(13)
N6 C50 C51 109.9(6)
N6 C50 C49 108.4(6)
C51 C50 C49 109.2(6)
N6 C50 H50 109.8
C51 C50 H50 109.8
C49 C50 H50 109.8
O11 C49 N5 123.3(7)
O11 C49 C50 121.1(7)
N5 C49 C50 115.6(7)
O4 C18 N2 122.2(7)
O4 C18 C19 120.0(7)
N2 C18 C19 117.8(6)
C24 C25 C26 120.1(11)
C24 C25 H25 120.0
C26 C25 H25 120.0
C62 C59 O13 110.2(7)
C62 C59 C60 115.1(7)
O13 C59 C60 109.6(7)
C62 C59 C61 110.7(9)
O13 C59 C61 100.5(6)
C60 C59 C61 109.7(8)
N3 C19 C20 111.9(6)
N3 C19 C18 109.3(6)
C20 C19 C18 109.3(7)
N3 C19 H19 108.7
C20 C19 H19 108.7
C18 C19 H19 108.7
C40 C35 C36 117.0(9)
C40 C35 C34 121.2(12)
C36 C35 C34 121.7(12)
C6 C7 C8 118.5(9)
C6 C7 H7 120.8
C8 C7 H7 120.8
N5 C77 C42 112.7(7)
N5 C77 C41 108.7(7)
C42 C77 C41 110.9(7)
N5 C77 H77 108.1
C42 C77 H77 108.1
C41 C77 H77 108.1
C40 C39 C38 119.8(10)
C40 C39 H39 120.1
C38 C39 H39 120.1
O10 C41 N4 123.5(8)
O10 C41 C77 119.6(7)
N4 C41 C77 116.8(7)
C17 C12 C13 115.9(11)
C17 C12 C11 122.0(10)
C13 C12 C11 122.0(11)
C12 C17 C16 121.2(12)
C12 C17 H17 119.4
C16 C17 H17 119.4
C25 C24 C23 120.3(10)
C25 C24 H24 119.9
C23 C24 H24 119.9
C5 C4 C3 119.9(10)
C5 C4 H4 120.1
C3 C4 H4 120.1
O1 C2 O2 124.0(12)
O1 C2 C3 127.5(13)
O2 C2 C3 108.5(12)
C59 C61 H61A 109.5
C59 C61 H61B 109.5
H61A C61 H61B 109.5
C59 C61 H61C 109.5
H61A C61 H61C 109.5
H61B C61 H61C 109.5
C12 C11 C10 110.6(8)
C12 C11 H11A 109.5
C10 C11 H11A 109.5
C12 C11 H11B 109.5
C10 C11 H11B 109.5
H11A C11 H11B 108.1
C55 C56 C57 118.8(9)
C55 C56 H56 120.6
C57 C56 H56 120.6
C7 C6 C5 119.5(9)
C7 C6 N1 123.0(8)
C5 C6 N1 117.5(8)
C37 C36 C35 120.9(10)
C37 C36 H36 119.5
C35 C36 H36 119.5
C8 C3 C4 118.4(9)
C8 C3 C2 124.7(10)
C4 C3 C2 116.9(12)
C22 C23 C24 120.2(10)
C22 C23 H23 119.9
C24 C23 H23 119.9
C4 C5 C6 121.4(9)
C4 C5 H5 119.3
C6 C5 H5 119.3
C28 C30 H30A 109.5
C28 C30 H30B 109.5
H30A C30 H30B 109.5
C28 C30 H30C 109.5
H30A C30 H30C 109.5
H30B C30 H30C 109.5
C28 C29 H29A 109.5
C28 C29 H29B 109.5
H29A C29 H29B 109.5
C28 C29 H29C 109.5
H29A C29 H29C 109.5
H29B C29 H29C 109.5
C52 C57 C56 122.5(9)
C52 C57 H57 118.8
C56 C57 H57 118.8
C3 C8 C7 122.3(9)
C3 C8 H8 118.8
C7 C8 H8 118.8
C43 C42 C77 111.8(8)
C43 C42 H42A 109.3
C77 C42 H42A 109.3
C43 C42 H42B 109.3
C77 C42 H42B 109.3
H42A C42 H42B 107.9
C48 C43 C44 118.5(13)
C48 C43 C42 119.9(11)
C44 C43 C42 121.6(13)
C59 C60 H60A 109.5
C59 C60 H60B 109.5
H60A C60 H60B 109.5
C59 C60 H60C 109.5
H60A C60 H60C 109.5
H60B C60 H60C 109.5
C55 C54 C53 120.6(10)
C55 C54 H54 119.7
C53 C54 H54 119.7
C36 C37 C38 120.9(9)
C36 C37 H37 119.6
C38 C37 H37 119.6
O3 C9 N1 123.8(7)
O3 C9 C10 121.7(8)
N1 C9 C10 114.5(7)
C41 N4 C38 128.3(7)
C41 N4 H4A 115.8
C38 N4 H4A 115.8
C21 C26 C25 120.2(10)
C21 C26 H26 119.9
C25 C26 H26 119.9
C39 C38 C37 117.7(9)
C39 C38 N4 120.0(9)
C37 C38 N4 122.3(8)
C30 C28 O7 110.7(7)
C30 C28 C29 115.6(7)
O7 C28 C29 108.2(7)
C30 C28 C31 110.1(8)
O7 C28 C31 101.4(6)
C29 C28 C31 110.0(7)
C27 N3 C19 121.8(6)
C27 N3 H3 119.1
C19 N3 H3 119.1
O5 C27 O7 125.9(7)
O5 C27 N3 122.7(7)
O7 C27 N3 111.3(6)
C28 C31 H31A 109.5
C28 C31 H31B 109.5
H31A C31 H31B 109.5
C28 C31 H31C 109.5
H31A C31 H31C 109.5
H31B C31 H31C 109.5
C23 C22 C21 121.3(10)
C23 C22 H22 119.4
C21 C22 H22 119.4
C59 C62 H62A 109.5
C59 C62 H62B 109.5
H62A C62 H62B 109.5
C59 C62 H62C 109.5
H62A C62 H62C 109.5
H62B C62 H62C 109.5
C54 C53 C52 121.1(8)
C54 C53 H53 119.4
C52 C53 H53 119.4
C54 C55 C56 119.9(9)
C54 C55 H55 120.0
C56 C55 H55 120.0
C49 N5 C77 122.4(6)
C49 N5 H5A 118.8
C77 N5 H5A 118.8
C50 C51 C52 111.9(7)
C50 C51 H51A 109.2
C52 C51 H51A 109.2
C50 C51 H51B 109.2
C52 C51 H51B 109.2
H51A C51 H51B 107.9
C18 N2 C10 123.3(6)
C18 N2 H2 118.3
C10 N2 H2 118.3
C22 C21 C26 117.9(8)
C22 C21 C20 121.2(9)
C26 C21 C20 120.7(8)
C27 O7 C28 119.3(6)
C58 O13 C59 119.3(6)
C21 C20 C19 113.8(7)
C21 C20 H20A 108.8
C19 C20 H20A 108.8
C21 C20 H20B 108.8
C19 C20 H20B 108.8
H20A C20 H20B 107.7
N2 C10 C11 112.3(7)
N2 C10 C9 106.8(6)
C11 C10 C9 112.0(7)
N2 C10 H10 108.5
C11 C10 H10 108.5
C9 C10 H10 108.5
O12 C58 O13 124.5(7)
O12 C58 N6 123.4(8)
O13 C58 N6 112.1(7)
C57 C52 C53 117.0(8)
C57 C52 C51 122.4(9)
C53 C52 C51 120.5(8)
C47 C46 C45 124.2(18)
C47 C46 H46 117.9
C45 C46 H46 117.9
C46 C45 C44 116.2(18)
C46 C45 H45 121.9
C44 C45 H45 121.9
C46 C47 C48 118.9(17)
C46 C47 H47 120.6
C48 C47 H47 120.6
O8 C33 H33A 109.5
O8 C33 H33B 109.5
H33A C33 H33B 109.5
O8 C33 H33C 109.5
H33A C33 H33C 109.5
H33B C33 H33C 109.5

loop_
_geom_bond_atom_site_label_1
_geom_bond_atom_site_label_2
_geom_bond_distance
N1 C9 1.347(10)
N1 C6 1.402(10)
N1 H1 0.8600
O11 C49 1.219(8)
O4 C18 1.225(8)
O10 C41 1.236(9)
N6 C58 1.343(9)
N6 C50 1.458(9)
N6 H6 0.8600
C40 C35 1.335(14)
C40 C39 1.359(14)
C40 H40 0.9300
O8 C34 1.307(14)
O8 C33 1.471(14)
C16 C15 1.36(2)
C16 C17 1.389(17)
C16 H16 0.9300
C15 C14 1.30(2)
C15 H15 0.9300
C48 C43 1.366(15)
C48 C47 1.406(18)
C48 H48 0.9300
C13 C14 1.35(2)
C13 C12 1.368(14)
C13 H13 0.9300
O2 C2 1.351(14)
O2 C1 1.488(13)
C14 H14 0.9300
C1 H1A 0.9600
C1 H1B 0.9600
C1 H1C 0.9600
C44 C45 1.38(2)
C44 C43 1.383(16)
C44 H44 0.9300
C34 O9 1.177(14)
C34 C35 1.471(15)
C50 C51 1.513(11)
C50 C49 1.535(11)
C50 H50 0.9800
C49 N5 1.335(9)
C18 N2 1.322(9)
C18 C19 1.530(11)
O3 C9 1.204(9)
C25 C24 1.347(15)
C25 C26 1.404(13)
C25 H25 0.9300
C59 C62 1.472(12)
C59 O13 1.485(8)
C59 C60 1.501(13)
C59 C61 1.545(12)
C19 N3 1.431(9)
C19 C20 1.513(11)
C19 H19 0.9800
C35 C36 1.369(14)
C7 C6 1.380(11)
C7 C8 1.401(12)
C7 H7 0.9300
C77 N5 1.443(10)
C77 C42 1.526(12)
C77 C41 1.532(11)
C77 H77 0.9800
C39 C38 1.363(12)
C39 H39 0.9300
C41 N4 1.318(10)
C12 C17 1.364(14)
C12 C11 1.493(13)
O1 C2 1.159(13)
C17 H17 0.9300
C24 C23 1.378(15)
C24 H24 0.9300
C4 C5 1.376(13)
C4 C3 1.394(13)
C4 H4 0.9300
C2 C3 1.505(15)
C61 H61A 0.9600
C61 H61B 0.9600
C61 H61C 0.9600
O5 C27 1.216(9)
O12 C58 1.220(9)
C11 C10 1.517(12)
C11 H11A 0.9700
C11 H11B 0.9700
C56 C55 1.365(13)
C56 C57 1.388(12)
C56 H56 0.9300
C6 C5 1.382(12)
C36 C37 1.369(14)
C36 H36 0.9300
C3 C8 1.366(13)
C23 C22 1.367(13)
C23 H23 0.9300
C5 H5 0.9300
C30 C28 1.481(12)
C30 H30A 0.9600
C30 H30B 0.9600
C30 H30C 0.9600
C29 C28 1.527(12)
C29 H29A 0.9600
C29 H29B 0.9600
C29 H29C 0.9600
C57 C52 1.353(12)
C57 H57 0.9300
C8 H8 0.9300
C42 C43 1.517(15)
C42 H42A 0.9700
C42 H42B 0.9700
C60 H60A 0.9600
C60 H60B 0.9600
C60 H60C 0.9600
C54 C55 1.354(14)
C54 C53 1.365(13)
C54 H54 0.9300
C37 C38 1.375(11)
C37 H37 0.9300
C9 C10 1.530(11)
N4 C38 1.420(10)
N4 H4A 0.8600
C26 C21 1.389(13)
C26 H26 0.9300
C28 O7 1.488(9)
C28 C31 1.551(11)
N3 C27 1.353(9)
N3 H3 0.8600
C27 O7 1.338(8)
C31 H31A 0.9600
C31 H31B 0.9600
C31 H31C 0.9600
C22 C21 1.385(12)
C22 H22 0.9300
C62 H62A 0.9600
C62 H62B 0.9600
C62 H62C 0.9600
C53 C52 1.389(12)
C53 H53 0.9300
C55 H55 0.9300
N5 H5A 0.8600
C51 C52 1.520(12)
C51 H51A 0.9700
C51 H51B 0.9700
N2 C10 1.467(10)
N2 H2 0.8600
C21 C20 1.490(11)
O13 C58 1.325(10)
C20 H20A 0.9700
C20 H20B 0.9700
C10 H10 0.9800
C46 C47 1.33(2)
C46 C45 1.35(2)
C46 H46 0.9300
C45 H45 0.9300
C47 H47 0.9300
C33 H33A 0.9600
C33 H33B 0.9600
C33 H33C 0.9600
